data_1552404
loop_
_publ_author_name
'Kalim, Jorna'
'Duhail, Thibaut'
'Le, Thanh-Nghi'
'Vanthuyne, Nicolas'
'Anselmi, Elsa'
'Togni, Antonio'
'Magnier, Emmanuel'

_publ_section_title
;
 Merging hypervalent iodine and sulfoximine chemistry: a new electrophilic
 trifluoromethylation reagent
;
_journal_name_full 'Chemical Science'
_journal_paper_doi 10.1039/C9SC04289J
_journal_year 2019
_chemical_absolute_configuration ad
_chemical_formula_moiety 'C7 H4 Cl F3 I N O S'
_chemical_formula_sum 'C7 H4 Cl F3 I N O S'
_chemical_formula_weight 369.52
_space_group_crystal_system orthorhombic
_space_group_IT_number 19
_space_group_name_Hall 'P 2ac 2ab'
_space_group_name_H-M_alt 'P 21 21 21'
_symmetry_space_group_name_Hall 'P 2ac 2ab'
_symmetry_space_group_name_H-M 'P 21 21 21'
_atom_sites_solution_hydrogens geom
_atom_sites_solution_primary iterative
_audit_creation_date 2018-11-23
_audit_creation_method
;
Olex2 1.2
(compiled 2018.05.29 svn.r3508 for OlexSys, GUI svn.r5506)
;
_audit_update_record
;
2019-08-14 deposited with the CCDC.    2019-10-07 downloaded from the CCDC.
;
_cell_angle_alpha 90
_cell_angle_beta 90
_cell_angle_gamma 90
_cell_formula_units_Z 4
_cell_length_a 5.1427(6)
_cell_length_b 7.2141(9)
_cell_length_c 27.595(3)
_cell_measurement_reflns_used 5757
_cell_measurement_temperature 100
_cell_measurement_theta_max 27.05
_cell_measurement_theta_min 2.92
_cell_volume 1023.8(2)
_computing_cell_refinement 'Bruker SAINT'
_computing_data_collection 'Bruker APEX2'
_computing_data_reduction 'Bruker SAINT'
_computing_molecular_graphics 'Olex2 (Dolomanov et al., 2009)'
_computing_publication_material 'Olex2 (Dolomanov et al., 2009)'
_computing_structure_refinement 'XL (Sheldrick, 2008)'
_computing_structure_solution 'XS (Sheldrick, 2008)'
_diffrn_ambient_temperature 100.0
_diffrn_detector 'Bruker APEX2 area detector'
_diffrn_detector_area_resol_mean 8.33
_diffrn_detector_type 'CCD area detector'
_diffrn_measured_fraction_theta_full 0.998
_diffrn_measured_fraction_theta_max 0.998
_diffrn_measurement_device 'fixed chi three-circle diffractometer'
_diffrn_measurement_device_type 'Bruker SMART Apex2'
_diffrn_measurement_method '\w and \f scans'
_diffrn_radiation_monochromator graphite
_diffrn_radiation_probe x-ray
_diffrn_radiation_type MoK\a
_diffrn_radiation_wavelength 0.71073
_diffrn_reflns_av_R_equivalents 0.0442
_diffrn_reflns_av_unetI/netI 0.0297
_diffrn_reflns_Laue_measured_fraction_full 0.998
_diffrn_reflns_Laue_measured_fraction_max 0.998
_diffrn_reflns_limit_h_max 6
_diffrn_reflns_limit_h_min -6
_diffrn_reflns_limit_k_max 9
_diffrn_reflns_limit_k_min -9
_diffrn_reflns_limit_l_max 34
_diffrn_reflns_limit_l_min -34
_diffrn_reflns_number 14295
_diffrn_reflns_point_group_measured_fraction_full 0.999
_diffrn_reflns_point_group_measured_fraction_max 0.999
_diffrn_reflns_theta_full 25.242
_diffrn_reflns_theta_max 26.732
_diffrn_reflns_theta_min 2.918
_diffrn_source 'sealed tube'
_diffrn_standards_number 0
_exptl_absorpt_coefficient_mu 3.606
_exptl_absorpt_correction_T_max 0.7455
_exptl_absorpt_correction_T_min 0.5564
_exptl_absorpt_correction_type multi-scan
_exptl_absorpt_process_details
'SADABS-2016/2 (Bruker,2016/2) was used for absorption correction. wR2(int) was 0.1172 before and 0.0583 after correction. The Ratio of minimum to maximum transmission is 0.7463. The \l/2 correction factor is Not present.'
_exptl_crystal_colour colourless
_exptl_crystal_colour_primary colourless
_exptl_crystal_density_diffrn 2.397
_exptl_crystal_description plate
_exptl_crystal_F_000 696
_exptl_crystal_recrystallization_method 'MeCN evaporation at rt'
_exptl_crystal_size_max 0.18
_exptl_crystal_size_mid 0.15
_exptl_crystal_size_min 0.05
_refine_diff_density_max 1.609
_refine_diff_density_min -1.492
_refine_diff_density_rms 0.147
_refine_ls_abs_structure_details
;
 Flack x determined using 823 quotients [(I+)-(I-)]/[(I+)+(I-)]
 (Parsons, Flack and Wagner, Acta Cryst. B69 (2013) 249-259).
;
_refine_ls_abs_structure_Flack 0.008(12)
_refine_ls_extinction_method none
_refine_ls_goodness_of_fit_ref 1.201
_refine_ls_hydrogen_treatment constr
_refine_ls_matrix_type full
_refine_ls_number_parameters 136
_refine_ls_number_reflns 2177
_refine_ls_number_restraints 0
_refine_ls_restrained_S_all 1.201
_refine_ls_R_factor_all 0.0328
_refine_ls_R_factor_gt 0.0321
_refine_ls_shift/su_max 0.001
_refine_ls_shift/su_mean 0.000
_refine_ls_structure_factor_coef Fsqd
_refine_ls_weighting_details 'w=1/[\s^2^(Fo^2^)+(0.0127P)^2^+5.4240P] where P=(Fo^2^+2Fc^2^)/3'
_refine_ls_weighting_scheme calc
_refine_ls_wR_factor_gt 0.0690
_refine_ls_wR_factor_ref 0.0692
_reflns_Friedel_coverage 0.657
_reflns_Friedel_fraction_full 1.000
_reflns_Friedel_fraction_max 1.000
_reflns_number_gt 2136
_reflns_number_total 2177
_reflns_threshold_expression 'I > 2\s(I)'
_cod_data_source_file c9sc04289j2.cif
_cod_data_source_block jk181120_2
_cod_database_code 1552404
_shelx_shelxl_version_number 2014/7
_shelx_space_group_comment
;
The symmetry employed for this shelxl refinement is uniquely defined
by the following loop, which should always be used as a source of
symmetry information in preference to the above space-group names.
They are only intended as comments.
;
_shelx_estimated_absorpt_t_max 0.840
_shelx_estimated_absorpt_t_min 0.563
_olex2_refinement_description
;
1. Fixed Uiso
 At 1.2 times of:
  All C(H) groups
2.a Aromatic/amide H refined with riding coordinates:
 C6(H6), C3(H3), C5(H5), C4(H4)
;
_olex2_submission_special_instructions 'No special instructions were received'

loop_
_space_group_symop_operation_xyz
'x, y, z'
'-x+1/2, -y, z+1/2'
'-x, y+1/2, -z+1/2'
'x+1/2, -y+1/2, -z'

loop_
_atom_site_label
_atom_site_type_symbol
_atom_site_fract_x
_atom_site_fract_y
_atom_site_fract_z
_atom_site_U_iso_or_equiv
_atom_site_adp_type
_atom_site_occupancy
_atom_site_site_symmetry_order
_atom_site_calc_flag
_atom_site_refinement_flags_posn
I1 I 0.33591(10) 0.43369(7) 0.56082(2) 0.01648(13) Uani 1 1 d .
Cl1 Cl 0.6873(4) 0.4668(3) 0.49488(7) 0.0223(4) Uani 1 1 d .
S1 S 0.0972(4) 0.5761(4) 0.65494(7) 0.0204(4) Uani 1 1 d .
F3 F 0.3109(12) 0.6011(7) 0.74195(17) 0.0366(14) Uani 1 1 d .
F1 F 0.4772(11) 0.3925(7) 0.69717(19) 0.0311(13) Uani 1 1 d .
O1 O -0.1227(12) 0.6655(10) 0.6767(2) 0.0296(15) Uani 1 1 d .
F2 F 0.0989(13) 0.3501(10) 0.7276(2) 0.055(2) Uani 1 1 d .
N1 N 0.0625(13) 0.4282(12) 0.6174(2) 0.0234(15) Uani 1 1 d .
C7 C 0.2571(17) 0.4734(12) 0.7089(3) 0.023(2) Uani 1 1 d .
C2 C 0.3301(18) 0.7340(10) 0.6336(3) 0.0171(15) Uani 1 1 d .
C6 C 0.6430(18) 0.8011(11) 0.5720(3) 0.0206(17) Uani 1 1 d .
H6 H 0.7319 0.7690 0.5430 0.025 Uiso 1 1 calc R
C3 C 0.3794(17) 0.9009(11) 0.6569(3) 0.0225(19) Uani 1 1 d .
H3 H 0.2860 0.9354 0.6852 0.027 Uiso 1 1 calc R
C5 C 0.6964(19) 0.9664(11) 0.5960(3) 0.0240(19) Uani 1 1 d .
H5 H 0.8249 1.0475 0.5833 0.029 Uiso 1 1 calc R
C1 C 0.4588(16) 0.6868(11) 0.5913(3) 0.0159(16) Uani 1 1 d .
C4 C 0.5682(19) 1.0148(12) 0.6377(3) 0.027(2) Uani 1 1 d .
H4 H 0.6098 1.1280 0.6535 0.033 Uiso 1 1 calc R

loop_
_atom_site_aniso_label
_atom_site_aniso_U_11
_atom_site_aniso_U_22
_atom_site_aniso_U_33
_atom_site_aniso_U_23
_atom_site_aniso_U_13
_atom_site_aniso_U_12
I1 0.0169(2) 0.0173(2) 0.0152(2) -0.0018(2) -0.0010(2) -0.0016(2)
Cl1 0.0188(10) 0.0246(10) 0.0235(9) -0.0050(8) 0.0038(8) -0.0003(9)
S1 0.0162(10) 0.0283(10) 0.0166(9) 0.0003(9) 0.0001(7) 0.0002(9)
F3 0.050(3) 0.039(3) 0.021(3) -0.008(2) -0.011(3) 0.020(3)
F1 0.035(3) 0.027(3) 0.032(3) -0.001(2) -0.003(2) 0.012(2)
O1 0.018(3) 0.050(4) 0.020(3) 0.000(3) 0.003(3) 0.005(3)
F2 0.051(4) 0.075(5) 0.038(3) 0.030(3) -0.006(3) -0.030(4)
N1 0.021(3) 0.036(4) 0.013(3) -0.002(4) 0.002(3) -0.007(4)
C7 0.025(5) 0.021(5) 0.021(4) -0.003(3) -0.002(3) 0.001(3)
C2 0.018(4) 0.018(4) 0.016(4) 0.004(3) 0.003(4) 0.001(4)
C6 0.024(4) 0.021(4) 0.017(4) 0.002(3) 0.000(4) 0.006(4)
C3 0.024(5) 0.021(4) 0.022(4) -0.002(3) -0.002(3) 0.006(4)
C5 0.027(5) 0.016(4) 0.029(4) 0.004(3) 0.000(4) -0.006(4)
C1 0.015(4) 0.014(4) 0.019(4) -0.003(3) -0.002(3) 0.001(3)
C4 0.037(5) 0.017(4) 0.028(5) -0.005(3) -0.004(4) 0.003(4)

loop_
_atom_type_symbol
_atom_type_description
_atom_type_scat_dispersion_real
_atom_type_scat_dispersion_imag
_atom_type_scat_source
C C 0.0033 0.0016 'International Tables Vol C Tables 4.2.6.8 and 6.1.1.4'
H H 0.0000 0.0000 'International Tables Vol C Tables 4.2.6.8 and 6.1.1.4'
Cl Cl 0.1484 0.1585 'International Tables Vol C Tables 4.2.6.8 and 6.1.1.4'
F F 0.0171 0.0103 'International Tables Vol C Tables 4.2.6.8 and 6.1.1.4'
I I -0.4742 1.8119 'International Tables Vol C Tables 4.2.6.8 and 6.1.1.4'
N N 0.0061 0.0033 'International Tables Vol C Tables 4.2.6.8 and 6.1.1.4'
O O 0.0106 0.0060 'International Tables Vol C Tables 4.2.6.8 and 6.1.1.4'
S S 0.1246 0.1234 'International Tables Vol C Tables 4.2.6.8 and 6.1.1.4'

loop_
_geom_angle_atom_site_label_1
_geom_angle_atom_site_label_2
_geom_angle_atom_site_label_3
_geom_angle
N1 I1 Cl1 174.9(2)
N1 I1 C1 85.4(3)
C1 I1 Cl1 89.5(2)
O1 S1 N1 121.1(4)
O1 S1 C7 101.1(4)
O1 S1 C2 112.8(4)
N1 S1 C7 108.8(4)
N1 S1 C2 108.1(4)
C2 S1 C7 103.1(4)
S1 N1 I1 114.9(4)
F3 C7 S1 111.5(6)
F1 C7 S1 111.2(6)
F1 C7 F3 107.4(7)
F2 C7 S1 108.2(6)
F2 C7 F3 109.3(7)
F2 C7 F1 109.3(7)
C3 C2 S1 122.1(6)
C1 C2 S1 116.8(6)
C1 C2 C3 121.1(8)
C5 C6 H6 121.1
C1 C6 H6 121.1
C1 C6 C5 117.9(8)
C2 C3 H3 121.1
C4 C3 C2 117.9(8)
C4 C3 H3 121.1
C6 C5 H5 119.2
C4 C5 C6 121.6(8)
C4 C5 H5 119.2
C2 C1 I1 114.0(6)
C6 C1 I1 125.1(6)
C6 C1 C2 120.9(8)
C3 C4 H4 119.7
C5 C4 C3 120.6(8)
C5 C4 H4 119.7

loop_
_geom_bond_atom_site_label_1
_geom_bond_atom_site_label_2
_geom_bond_distance
I1 Cl1 2.576(2)
I1 N1 2.103(6)
I1 C1 2.108(8)
S1 O1 1.433(6)
S1 N1 1.497(8)
S1 C7 1.856(9)
S1 C2 1.755(8)
F3 C7 1.326(10)
F1 C7 1.314(10)
F2 C7 1.311(10)
C2 C3 1.389(11)
C2 C1 1.383(11)
C6 H6 0.9500
C6 C5 1.392(11)
C6 C1 1.365(12)
C3 H3 0.9500
C3 C4 1.378(13)
C5 H5 0.9500
C5 C4 1.370(12)
C4 H4 0.9500
